data_7124957
loop_
_publ_author_name
'Manson, Jamie L.'
'Schlueter, John A.'
'Garrett, Kerry E.'
'Goddard, Paul A.'
'Lancaster, Tom'
'M\"oller, Johannes S'
'Blundell, Stephen J.'
'Steele, Andrew J.'
'Franke, Isabel'
'Pratt, Francis L.'
'Singleton, John'
'Bendix, Jesper'
'Lapidus, Saul H.'
'Uhlarz, Marc'
'Ayala-Valenzuela, Oscar'
'McDonald, Ross D.'
'Gurak, Mary'
'Baines, Christopher'

_publ_section_title
;
 Bimetallic MOFs
 (H<sub>3</sub>O)<sub>x</sub>[Cu(MF<sub>6</sub>)(pyrazine)<sub>2</sub>]&#x00B7;(4
 - x)H<sub>2</sub>O (M = V<sup>4+</sup>, x = 0; M = Ga<sup>3+</sup>, x =
 1): co-existence of ordered and disordered quantum spins in the
 V<sup>4+</sup> system.
;
_journal_issue 85
_journal_name_full 'Chemical communications (Cambridge, England)'
_journal_page_first 12653
_journal_page_last 12656
_journal_paper_doi 10.1039/c6cc05873f
_journal_volume 52
_journal_year 2016
_chemical_formula_moiety 'Cu 2+, Ga F6 3-, 2(C4 H4 N2), 3(H2 O), H3 O +'
_chemical_formula_sum 'C8 H17 Cu F6 Ga N4 O4'
_chemical_formula_weight 479.51
_space_group_IT_number 125
_space_group_name_Hall '-P 4a 2b'
_space_group_name_H-M_alt 'P 4/n b m :2'
_symmetry_cell_setting tetragonal
_symmetry_Int_Tables_number 125
_symmetry_space_group_name_Hall '-P 4a 2b'
_symmetry_space_group_name_H-M 'P 4/n b m :2'
_atom_sites_solution_hydrogens geom
_atom_sites_solution_primary direct
_atom_sites_solution_secondary difmap
_audit_creation_method 'manual editing of SHELXL-97 cif file'
_audit_update_record
;
2016-07-16 deposited with the CCDC.
2016-09-27 downloaded from the CCDC.
;
_cell_angle_alpha 90.00
_cell_angle_beta 90.00
_cell_angle_gamma 90.00
_cell_formula_units_Z 2
_cell_length_a 9.7134(2)
_cell_length_b 9.7134(2)
_cell_length_c 8.2415(1)
_cell_measurement_reflns_used 5800
_cell_measurement_temperature 100(2)
_cell_measurement_theta_max 32.357
_cell_measurement_theta_min 2.471
_cell_volume 777.59(2)
_computing_cell_refinement 'APEX II v.2.2 (Bruker, 2007)'
_computing_data_collection 'APEX II v.2.2 (Bruker, 2007)'
_computing_data_reduction 'APEX II v.2.2 (Bruker, 2007)'
_computing_molecular_graphics 'Diamond 3.1a (Crystal Impact, 2005)'
_computing_publication_material 'SHELXTL (Bruker, 2006)'
_computing_structure_refinement 'SHELXL-97 (Sheldrick, 2008)'
_computing_structure_solution 'SHELXS-97 (Sheldrick, 2008)'
_diffrn_ambient_temperature 100(2)
_diffrn_detector_area_resol_mean 83.33
_diffrn_measured_fraction_theta_full 0.988
_diffrn_measured_fraction_theta_max 0.988
_diffrn_measurement_device_type '3-circle goniometer'
_diffrn_measurement_method 'omega scans'
_diffrn_radiation_monochromator graphite
_diffrn_radiation_probe x-ray
_diffrn_radiation_source 'fine-focus sealed tube'
_diffrn_radiation_type MoK\a
_diffrn_radiation_wavelength 0.71073
_diffrn_reflns_av_R_equivalents 0.0172
_diffrn_reflns_av_sigmaI/netI 0.0079
_diffrn_reflns_limit_h_max 14
_diffrn_reflns_limit_h_min -14
_diffrn_reflns_limit_k_max 14
_diffrn_reflns_limit_k_min -14
_diffrn_reflns_limit_l_max 12
_diffrn_reflns_limit_l_min -12
_diffrn_reflns_number 9957
_diffrn_reflns_theta_full 32.55
_diffrn_reflns_theta_max 32.55
_diffrn_reflns_theta_min 2.47
_diffrn_source_type 'Bruker APEX II'
_exptl_absorpt_coefficient_mu 3.189
_exptl_absorpt_correction_T_max 0.7464
_exptl_absorpt_correction_T_min 0.5882
_exptl_absorpt_correction_type multi-scan
_exptl_absorpt_process_details 'SADABS, R. Blessing; 1995'
_exptl_crystal_colour blue
_exptl_crystal_density_diffrn 2.048
_exptl_crystal_density_method 'not measured'
_exptl_crystal_description plate
_exptl_crystal_F_000 476
_exptl_crystal_size_max 0.23
_exptl_crystal_size_mid 0.23
_exptl_crystal_size_min 0.12
_refine_diff_density_max 0.616
_refine_diff_density_min -0.395
_refine_diff_density_rms 0.082
_refine_ls_extinction_method none
_refine_ls_goodness_of_fit_ref 1.135
_refine_ls_hydrogen_treatment mixed
_refine_ls_matrix_type full
_refine_ls_number_parameters 37
_refine_ls_number_reflns 761
_refine_ls_number_restraints 2
_refine_ls_restrained_S_all 1.133
_refine_ls_R_factor_all 0.0230
_refine_ls_R_factor_gt 0.0203
_refine_ls_shift/su_max 0.000
_refine_ls_shift/su_mean 0.000
_refine_ls_structure_factor_coef Fsqd
_refine_ls_weighting_details 'calc w=1/[\s^2^(Fo^2^)+(0.0272P)^2^+0.5824P] where P=(Fo^2^+2Fc^2^)/3'
_refine_ls_weighting_scheme calc
_refine_ls_wR_factor_gt 0.0558
_refine_ls_wR_factor_ref 0.0575
_reflns_number_gt 669
_reflns_number_total 761
_reflns_threshold_expression >2sigma(I)
_cod_data_source_file c6cc05873f2.cif
_cod_data_source_block CuGaF6
_cod_original_sg_symbol_H-M 'P 4/n b m'
_cod_database_code 7124957

loop_
_symmetry_equiv_pos_as_xyz
'x, y, z'
'-x+1/2, -y+1/2, z'
'-y+1/2, x, z'
'y, -x+1/2, z'
'-x+1/2, y, -z'
'x, -y+1/2, -z'
'y, x, -z'
'-y+1/2, -x+1/2, -z'
'-x, -y, -z'
'x-1/2, y-1/2, -z'
'y-1/2, -x, -z'
'-y, x-1/2, -z'
'x-1/2, -y, z'
'-x, y-1/2, z'
'-y, -x, z'
'y-1/2, x-1/2, z'

loop_
_atom_site_label
_atom_site_type_symbol
_atom_site_fract_x
_atom_site_fract_y
_atom_site_fract_z
_atom_site_U_iso_or_equiv
_atom_site_adp_type
_atom_site_occupancy
_atom_site_symmetry_multiplicity
_atom_site_calc_flag
_atom_site_refinement_flags
Cu1 Cu 0.2500 0.2500 0.0000 0.00630(10) Uani 1 8 d S
Ga1 Ga 0.2500 0.2500 0.5000 0.00702(9) Uani 1 8 d S
N1 N 0.10110(9) 0.10110(9) 0.0000 0.0086(2) Uani 1 2 d S
C1 C 0.08787(12) 0.01336(12) 0.12399(14) 0.0147(2) Uani 1 1 d .
H1 H 0.1488 0.0203 0.2138 0.018 Uiso 1 1 calc R
F1 F 0.2500 0.2500 0.27134(17) 0.0127(3) Uani 1 4 d S
F2 F 0.44598(12) 0.2500 0.5000 0.0230(2) Uani 1 2 d S
O1 O 0.14979(11) 0.64979(11) 0.31768(17) 0.0225(3) Uani 1 2 d SD
H1A H 0.1818(18) 0.5874(16) 0.3725(19) 0.027 Uiso 1 1 d D

loop_
_atom_site_aniso_label
_atom_site_aniso_U_11
_atom_site_aniso_U_22
_atom_site_aniso_U_33
_atom_site_aniso_U_23
_atom_site_aniso_U_13
_atom_site_aniso_U_12
Cu1 0.00532(11) 0.00532(11) 0.00825(16) 0.000 0.000 0.000
Ga1 0.00735(11) 0.00735(11) 0.00636(15) 0.000 0.000 0.000
N1 0.0078(3) 0.0078(3) 0.0103(5) -0.0001(3) 0.0001(3) 0.0000(4)
C1 0.0144(5) 0.0147(5) 0.0151(4) 0.0049(4) -0.0059(4) -0.0063(4)
F1 0.0154(4) 0.0154(4) 0.0072(5) 0.000 0.000 0.000
F2 0.0118(5) 0.0378(7) 0.0194(5) 0.0021(5) 0.000 0.000
O1 0.0216(4) 0.0216(4) 0.0243(6) 0.0046(4) 0.0046(4) 0.0080(5)

loop_
_atom_type_symbol
_atom_type_description
_atom_type_scat_dispersion_real
_atom_type_scat_dispersion_imag
_atom_type_scat_source
C C 0.0033 0.0016 'International Tables Vol C Tables 4.2.6.8 and 6.1.1.4'
H H 0.0000 0.0000 'International Tables Vol C Tables 4.2.6.8 and 6.1.1.4'
N N 0.0061 0.0033 'International Tables Vol C Tables 4.2.6.8 and 6.1.1.4'
O O 0.0106 0.0060 'International Tables Vol C Tables 4.2.6.8 and 6.1.1.4'
F F 0.0171 0.0103 'International Tables Vol C Tables 4.2.6.8 and 6.1.1.4'
Cu Cu 0.3201 1.2651 'International Tables Vol C Tables 4.2.6.8 and 6.1.1.4'
Ga Ga 0.2307 1.6083 'International Tables Vol C Tables 4.2.6.8 and 6.1.1.4'

loop_
_geom_angle_atom_site_label_1
_geom_angle_atom_site_label_2
_geom_angle_atom_site_label_3
_geom_angle
_geom_angle_site_symmetry_1
_geom_angle_site_symmetry_3
N1 Cu1 N1 180.00(4) . 2
N1 Cu1 N1 90.0 . 4
N1 Cu1 N1 90.0 2 4
N1 Cu1 N1 90.0 . 3
N1 Cu1 N1 90.0 2 3
N1 Cu1 N1 180.0 4 3
N1 Cu1 F1 90.0 . 5
N1 Cu1 F1 90.0 2 5
N1 Cu1 F1 90.0 4 5
N1 Cu1 F1 90.0 3 5
N1 Cu1 F1 90.0 . .
N1 Cu1 F1 90.0 2 .
N1 Cu1 F1 90.0 4 .
N1 Cu1 F1 90.0 3 .
F1 Cu1 F1 180.0 5 .
F1 Ga1 F1 180.0 . 5_556
F1 Ga1 F2 90.0 . 2
F1 Ga1 F2 90.0 5_556 2
F1 Ga1 F2 90.0 . 4
F1 Ga1 F2 90.0 5_556 4
F2 Ga1 F2 90.0 2 4
F1 Ga1 F2 90.0 . .
F1 Ga1 F2 90.0 5_556 .
F2 Ga1 F2 180.0 2 .
F2 Ga1 F2 90.0 4 .
F1 Ga1 F2 90.0 . 3
F1 Ga1 F2 90.0 5_556 3
F2 Ga1 F2 90.0 2 3
F2 Ga1 F2 180.0 4 3
F2 Ga1 F2 90.0 . 3
C1 N1 C1 117.50(13) . 7
C1 N1 Cu1 121.25(7) . .
C1 N1 Cu1 121.25(7) 7 .
N1 C1 C1 121.25(7) . 15
N1 C1 H1 119.4 . .
C1 C1 H1 119.4 15 .
Ga1 F1 Cu1 180.0 . .

loop_
_geom_bond_atom_site_label_1
_geom_bond_atom_site_label_2
_geom_bond_distance
_geom_bond_site_symmetry_2
Cu1 N1 2.0454(13) .
Cu1 N1 2.0454(13) 2
Cu1 N1 2.0454(13) 4
Cu1 N1 2.0454(13) 3
Cu1 F1 2.2362(14) 5
Cu1 F1 2.2362(14) .
Ga1 F1 1.8845(14) .
Ga1 F1 1.8845(14) 5_556
Ga1 F2 1.9036(11) 2
Ga1 F2 1.9036(11) 4
Ga1 F2 1.9036(11) .
Ga1 F2 1.9036(11) 3
N1 C1 1.3369(13) .
N1 C1 1.3369(13) 7
C1 C1 1.391(2) 15
C1 H1 0.9500 .
O1 H1A 0.817(12) .

loop_
_geom_torsion_atom_site_label_1
_geom_torsion_atom_site_label_2
_geom_torsion_atom_site_label_3
_geom_torsion_atom_site_label_4
_geom_torsion
_geom_torsion_site_symmetry_1
_geom_torsion_site_symmetry_4
N1 Cu1 N1 C1 -116.60(6) 4 .
N1 Cu1 N1 C1 63.40(6) 3 .
F1 Cu1 N1 C1 153.40(6) 5 .
F1 Cu1 N1 C1 -26.60(6) . .
N1 Cu1 N1 C1 63.40(6) 4 7
N1 Cu1 N1 C1 -116.60(6) 3 7
F1 Cu1 N1 C1 -26.60(6) 5 7
F1 Cu1 N1 C1 153.40(6) . 7
C1 N1 C1 C1 0.0 7 15
Cu1 N1 C1 C1 180.0 . 15
